data_7019575
loop_
_publ_author_name
'Merkens, Carina'
'Becker, Nils'
'Lamberts, Kevin'
'Englert, Ulli'

_publ_section_title
;
 Bimetallic coordination networks based on Al(acacCN)(3): a building block
 between inertness and lability.
;
_journal_issue 28
_journal_name_full 'Dalton transactions (Cambridge, England : 2003)'
_journal_page_first 8594
_journal_page_last 8599
_journal_paper_doi 10.1039/c2dt30623a
_journal_volume 41
_journal_year 2012
_chemical_formula_moiety 'C13 H15 Ag0.5 Al N2 O5, 5(H2 O), 0.5(O H)'
_chemical_formula_sum 'C13 H26.5 Ag0.5 Al N2 O11'
_chemical_formula_weight 467.78
_chemical_name_common 3c_100K
_chemical_name_systematic
;
?
;
_space_group_IT_number 49
_symmetry_cell_setting orthorhombic
_symmetry_space_group_name_Hall '-P 2 2c'
_symmetry_space_group_name_H-M 'P c c m'
_atom_sites_solution_hydrogens geom
_atom_sites_solution_primary direct
_atom_sites_solution_secondary difmap
_audit_creation_method SHELXL-97
_cell_angle_alpha 90.00
_cell_angle_beta 90.00
_cell_angle_gamma 90.00
_cell_formula_units_Z 4
_cell_length_a 7.5718(10)
_cell_length_b 10.8468(15)
_cell_length_c 23.771(3)
_cell_measurement_reflns_used 2170
_cell_measurement_temperature 100(2)
_cell_measurement_theta_max 18.70
_cell_measurement_theta_min 2.54
_cell_volume 1952.3(4)
_computing_cell_refinement 'Bruker SAINT'
_computing_data_collection 'Bruker SMART'
_computing_data_reduction 'Bruker SAINT'
_computing_structure_refinement 'SHELXL-97 (Sheldrick, 1997)'
_computing_structure_solution 'SHELXS-97 (Sheldrick, 1990)'
_diffrn_ambient_temperature 100(2)
_diffrn_measured_fraction_theta_full 0.992
_diffrn_measured_fraction_theta_max 0.992
_diffrn_measurement_device_type 'CCD area detector'
_diffrn_measurement_method 'omega scans'
_diffrn_radiation_monochromator 'multilayer optics'
_diffrn_radiation_source microsource
_diffrn_radiation_type MoK\a
_diffrn_radiation_wavelength 0.71073
_diffrn_reflns_av_R_equivalents 0.0695
_diffrn_reflns_av_sigmaI/netI 0.0380
_diffrn_reflns_limit_h_max 9
_diffrn_reflns_limit_h_min -9
_diffrn_reflns_limit_k_max 13
_diffrn_reflns_limit_k_min -13
_diffrn_reflns_limit_l_max 29
_diffrn_reflns_limit_l_min -29
_diffrn_reflns_number 21738
_diffrn_reflns_theta_full 26.67
_diffrn_reflns_theta_max 26.67
_diffrn_reflns_theta_min 1.71
_exptl_absorpt_coefficient_mu 0.650
_exptl_absorpt_correction_T_max 0.9379
_exptl_absorpt_correction_T_min 0.8920
_exptl_absorpt_correction_type multi-scan
_exptl_absorpt_process_details SADABS
_exptl_crystal_colour colorless
_exptl_crystal_density_diffrn 1.591
_exptl_crystal_density_method 'not measured'
_exptl_crystal_description block
_exptl_crystal_F_000 972
_exptl_crystal_size_max 0.18
_exptl_crystal_size_mid 0.11
_exptl_crystal_size_min 0.10
_platon_squeeze_details
;
refinement of the expected constituents resulted in
unsatisfactory agreement, in particular with respect to
low resoltion reflection. Difference Fourier syntheses
did not allow to construct a chemically meaningful
disorder model. Most likely, the voids contain one
hydroxide counteranion and 11 water molecules per formula
unit; this assignment is in reasonable agreement with
electron count, void volume and results from thermal
analyses.
;
_refine_diff_density_max 0.913
_refine_diff_density_min -1.024
_refine_diff_density_rms 0.089
_refine_ls_extinction_method none
_refine_ls_goodness_of_fit_ref 1.085
_refine_ls_hydrogen_treatment constr
_refine_ls_matrix_type full
_refine_ls_number_parameters 104
_refine_ls_number_reflns 2114
_refine_ls_number_restraints 0
_refine_ls_restrained_S_all 1.085
_refine_ls_R_factor_all 0.0832
_refine_ls_R_factor_gt 0.0615
_refine_ls_shift/su_max 0.000
_refine_ls_shift/su_mean 0.000
_refine_ls_structure_factor_coef Fsqd
_refine_ls_weighting_details 'calc w=1/[\s^2^(Fo^2^)+(0.0515P)^2^+7.0946P] where P=(Fo^2^+2Fc^2^)/3'
_refine_ls_weighting_scheme calc
_refine_ls_wR_factor_gt 0.1444
_refine_ls_wR_factor_ref 0.1547
_reflns_number_gt 1636
_reflns_number_total 2114
_reflns_threshold_expression >2sigma(I)
_cod_data_source_file c2dt30623a.txt
_cod_data_source_block 3c_100K
_cod_original_cell_volume 1952.3(5)
_cod_original_formula_sum 'C13 H26.50 Ag0.50 Al N2 O11'
_cod_database_code 7019575

loop_
_symmetry_equiv_pos_as_xyz
'x, y, z'
'-x, -y, z'
'-x, y, -z+1/2'
'x, -y, -z+1/2'
'-x, -y, -z'
'x, y, -z'
'x, -y, z-1/2'
'-x, y, z-1/2'

loop_
_atom_site_label
_atom_site_type_symbol
_atom_site_fract_x
_atom_site_fract_y
_atom_site_fract_z
_atom_site_U_iso_or_equiv
_atom_site_adp_type
_atom_site_occupancy
_atom_site_symmetry_multiplicity
_atom_site_calc_flag
_atom_site_refinement_flags
Ag1 Ag 0.0000 0.5000 0.2500 0.0426(3) Uani 1 4 d S
Al1 Al 0.5000 0.0000 0.43998(8) 0.0352(4) Uani 1 2 d S
O1 O 0.2693(4) 0.0675(3) 0.43422(14) 0.0360(7) Uani 1 1 d .
O2 O 0.5761(4) 0.1157(4) 0.38583(15) 0.0502(10) Uani 1 1 d .
O3 O 0.5624(5) 0.0979(4) 0.5000 0.0322(10) Uani 1 2 d S
C1 C 0.0181(7) 0.1820(6) 0.4124(3) 0.0573(15) Uani 1 1 d .
H1A H -0.0434 0.1613 0.3774 0.086 Uiso 1 1 calc R
H1B H 0.0019 0.2699 0.4206 0.086 Uiso 1 1 calc R
H1C H -0.0305 0.1328 0.4433 0.086 Uiso 1 1 calc R
C2 C 0.2093(6) 0.1550(4) 0.4062(2) 0.0355(10) Uani 1 1 d .
C3 C 0.3162(6) 0.2249(5) 0.3691(2) 0.0397(11) Uani 1 1 d .
C4 C 0.4952(7) 0.2054(5) 0.3622(2) 0.0470(12) Uani 1 1 d .
C5 C 0.6085(8) 0.2886(7) 0.3265(3) 0.076(2) Uani 1 1 d .
H5A H 0.6678 0.3492 0.3505 0.114 Uiso 1 1 calc R
H5B H 0.5341 0.3315 0.2990 0.114 Uiso 1 1 calc R
H5C H 0.6972 0.2392 0.3067 0.114 Uiso 1 1 calc R
C6 C 0.2373(7) 0.3200(6) 0.3370(3) 0.0561(15) Uani 1 1 d .
C7 C 0.617(3) 0.239(2) 0.5000 0.204(12) Uani 1 2 d S
H7A H 0.6944 0.2567 0.5320 0.306 Uiso 1 1 d R
H7B H 0.5094 0.2894 0.5000 0.306 Uiso 1 2 d SR
N1 N 0.1695(7) 0.3934(5) 0.3098(3) 0.0804(19) Uani 1 1 d .

loop_
_atom_site_aniso_label
_atom_site_aniso_U_11
_atom_site_aniso_U_22
_atom_site_aniso_U_33
_atom_site_aniso_U_23
_atom_site_aniso_U_13
_atom_site_aniso_U_12
Ag1 0.0321(4) 0.0362(4) 0.0595(5) 0.000 0.000 0.000
Al1 0.0222(8) 0.0427(10) 0.0408(10) 0.000 0.000 0.0061(9)
O1 0.0198(14) 0.0428(18) 0.0456(18) 0.0060(15) 0.0004(14) 0.0038(14)
O2 0.0230(15) 0.076(3) 0.052(2) 0.028(2) 0.0077(16) 0.0108(17)
O3 0.0221(19) 0.025(2) 0.050(3) 0.000 0.000 0.0006(17)
C1 0.026(2) 0.066(4) 0.080(4) 0.016(3) 0.003(3) 0.013(3)
C2 0.024(2) 0.038(2) 0.045(3) -0.008(2) -0.005(2) 0.0068(19)
C3 0.030(2) 0.044(3) 0.044(3) 0.003(2) -0.005(2) 0.007(2)
C4 0.034(2) 0.063(3) 0.044(3) 0.010(2) -0.004(3) 0.003(3)
C5 0.042(3) 0.097(5) 0.088(5) 0.051(4) 0.002(3) 0.001(3)
C6 0.033(3) 0.060(4) 0.075(4) 0.013(3) 0.007(3) 0.008(3)
C7 0.180(19) 0.28(3) 0.150(15) 0.000 0.000 0.18(2)
N1 0.052(3) 0.080(4) 0.109(5) 0.049(4) 0.010(3) 0.024(3)

loop_
_atom_type_symbol
_atom_type_description
_atom_type_scat_dispersion_real
_atom_type_scat_dispersion_imag
_atom_type_scat_source
C C 0.0033 0.0016 'International Tables Vol C Tables 4.2.6.8 and 6.1.1.4'
N N 0.0061 0.0033 'International Tables Vol C Tables 4.2.6.8 and 6.1.1.4'
O O 0.0106 0.0060 'International Tables Vol C Tables 4.2.6.8 and 6.1.1.4'
Al Al 0.0645 0.0514 'International Tables Vol C Tables 4.2.6.8 and 6.1.1.4'
Ag Ag -0.8971 1.1015 'International Tables Vol C Tables 4.2.6.8 and 6.1.1.4'
H H 0.0000 0.0000 'International Tables Vol C Tables 4.2.6.8 and 6.1.1.4'

loop_
_geom_angle_atom_site_label_1
_geom_angle_atom_site_label_2
_geom_angle_atom_site_label_3
_geom_angle
_geom_angle_site_symmetry_1
_geom_angle_site_symmetry_3
N1 Ag1 N1 109.9(3) 3 2_565
N1 Ag1 N1 101.1(3) 3 4_565
N1 Ag1 N1 117.8(4) 2_565 4_565
N1 Ag1 N1 117.8(4) 3 .
N1 Ag1 N1 101.1(3) 2_565 .
N1 Ag1 N1 109.9(3) 4_565 .
O3 Al1 O3 78.3(2) 5_656 .
O3 Al1 O2 172.14(18) 5_656 .
O3 Al1 O2 93.83(16) . .
O3 Al1 O2 93.83(16) 5_656 2_655
O3 Al1 O2 172.14(18) . 2_655
O2 Al1 O2 94.0(3) . 2_655
O3 Al1 O1 92.42(17) 5_656 .
O3 Al1 O1 93.99(17) . .
O2 Al1 O1 88.60(14) . .
O2 Al1 O1 85.76(15) 2_655 .
O3 Al1 O1 93.99(17) 5_656 2_655
O3 Al1 O1 92.42(17) . 2_655
O2 Al1 O1 85.77(15) . 2_655
O2 Al1 O1 88.60(14) 2_655 2_655
O1 Al1 O1 171.7(2) . 2_655
O3 Al1 Al1 39.16(11) 5_656 5_656
O3 Al1 Al1 39.16(11) . 5_656
O2 Al1 Al1 132.99(13) . 5_656
O2 Al1 Al1 132.99(13) 2_655 5_656
O1 Al1 Al1 94.13(11) . 5_656
O1 Al1 Al1 94.13(11) 2_655 5_656
C2 O1 Al1 131.9(3) . .
C4 O2 Al1 131.2(3) . .
C7 O3 Al1 128.60(14) . .
C7 O3 Al1 128.60(14) . 5_656
Al1 O3 Al1 101.7(2) . 5_656
C2 C1 H1A 109.5 . .
C2 C1 H1B 109.5 . .
H1A C1 H1B 109.5 . .
C2 C1 H1C 109.5 . .
H1A C1 H1C 109.5 . .
H1B C1 H1C 109.5 . .
O1 C2 C3 122.2(4) . .
O1 C2 C1 116.9(5) . .
C3 C2 C1 120.9(4) . .
C4 C3 C6 117.5(5) . .
C4 C3 C2 123.5(5) . .
C6 C3 C2 119.0(4) . .
O2 C4 C3 122.3(5) . .
O2 C4 C5 115.5(5) . .
C3 C4 C5 122.2(5) . .
C4 C5 H5A 109.5 . .
C4 C5 H5B 109.5 . .
H5A C5 H5B 109.5 . .
C4 C5 H5C 109.5 . .
H5A C5 H5C 109.5 . .
H5B C5 H5C 109.5 . .
N1 C6 C3 177.2(7) . .
O3 C7 H7A 109.9 . .
O3 C7 H7B 108.7 . .
H7A C7 H7B 113.1 . .
C6 N1 Ag1 166.8(6) . .

loop_
_geom_bond_atom_site_label_1
_geom_bond_atom_site_label_2
_geom_bond_distance
_geom_bond_site_symmetry_2
Ag1 N1 2.236(5) 3
Ag1 N1 2.236(5) 2_565
Ag1 N1 2.236(5) 4_565
Ag1 N1 2.236(5) .
Al1 O3 1.840(3) 5_656
Al1 O3 1.840(3) .
Al1 O2 1.888(4) .
Al1 O2 1.888(4) 2_655
Al1 O1 1.899(3) .
Al1 O1 1.899(3) 2_655
Al1 Al1 2.854(4) 5_656
O1 C2 1.246(5) .
O2 C4 1.279(6) .
O3 C7 1.59(2) .
O3 Al1 1.840(3) 5_656
C1 C2 1.485(6) .
C1 H1A 0.9800 .
C1 H1B 0.9800 .
C1 H1C 0.9800 .
C2 C3 1.416(7) .
C3 C4 1.382(7) .
C3 C6 1.416(7) .
C4 C5 1.508(8) .
C5 H5A 0.9800 .
C5 H5B 0.9800 .
C5 H5C 0.9800 .
C6 N1 1.147(7) .
C7 H7A 0.9800 .
C7 H7B 0.9772 .

loop_
_platon_squeeze_void_nr
_platon_squeeze_void_average_x
_platon_squeeze_void_average_y
_platon_squeeze_void_average_z
_platon_squeeze_void_volume
_platon_squeeze_void_count_electrons
_platon_squeeze_void_content
1 -0.024 0.000 0.250 122 63 '5 H2O, OH- '
2 -0.024 0.000 0.750 122 63 '5 H2O, OH- '
3 -0.041 0.500 0.000 155 61 '6 H2O'
4 -0.024 0.500 0.500 155 61 '6 H2O'
